data_2019283
loop_
_publ_author_name
'Santiso-Quinones, Gustavo'
'Rodriguez-Lugo, Rafael'
'Sacchetti, Vittorio'
'Gr\"utzmacher, Hansj\"org'

_publ_section_title
;
 Ru^II^--hydride--<i>trop</i> complexes: X-ray single-crystal
 determination and quantum-chemical calculations
;
_journal_issue 12
_journal_name_full 'Acta Crystallographica Section C'
_journal_page_first 1421
_journal_page_last 1426
_journal_paper_doi 10.1107/S0108270113024505
_journal_volume 69
_journal_year 2013
_chemical_formula_iupac '[Ru Cl H (C33 H30 N2)]'
_chemical_formula_moiety 'C33 H31 Cl N2 Ru'
_chemical_formula_sum 'C33 H31 Cl N2 Ru'
_chemical_formula_weight 592.12
_chemical_name_common
;
(S,R)-[Ru^II^(H)(Cl)(<i>trop</i>HN(CH~2~)~3~HN<i>trop</i>)]
;
_chemical_name_systematic
Chlorido{(1<i>SR</i>,2<i>RS</i>)-<i>N</i>,<i>N</i>'-bis[(10,11-\h)-5<i>H</i>-dibenzo[<i>a</i>,<i>d</i>]cyclohepten-5-amine]propane-1,3-diamine-\k^2^<i>N</i>,<i>N</i>'}hydridoruthenium(II)
_space_group_IT_number 88
_symmetry_cell_setting tetragonal
_symmetry_space_group_name_Hall '-I 4ad'
_symmetry_space_group_name_H-M 'I 41/a :2'
_atom_sites_solution_hydrogens geom
_atom_sites_solution_primary direct
_atom_sites_solution_secondary difmap
_audit_creation_method SHELXL-97
_cell_angle_alpha 90.00
_cell_angle_beta 90.00
_cell_angle_gamma 90.00
_cell_formula_units_Z 16
_cell_length_a 24.1125(4)
_cell_length_b 24.1125(4)
_cell_length_c 18.0487(7)
_cell_measurement_reflns_used 6515
_cell_measurement_temperature 100(2)
_cell_measurement_theta_max 28.28
_cell_measurement_theta_min 2.20
_cell_volume 10493.7(5)
_computing_cell_refinement 'SAINT (Bruker, 2008)'
_computing_data_collection 'APEX2 (Bruker, 2008)'
_computing_data_reduction 'SAINT (Bruker, 2008)'
_computing_molecular_graphics 'SHELXTL (Sheldrick, 2008)'
_computing_publication_material 'SHELXTL (Sheldrick, 2008)'
_computing_structure_refinement 'SHELXL97 (Sheldrick, 2008)'
_computing_structure_solution 'SHELXS97 (Sheldrick, 2008)'
_diffrn_ambient_temperature 100(2)
_diffrn_measured_fraction_theta_full 1.000
_diffrn_measured_fraction_theta_max 1.000
_diffrn_measurement_device_type 'Bruker APEXII CCD'
_diffrn_measurement_method '\f and \w scans'
_diffrn_radiation_monochromator graphite
_diffrn_radiation_source 'fine-focus sealed tube'
_diffrn_radiation_type MoK\a
_diffrn_radiation_wavelength 0.71073
_diffrn_reflns_av_R_equivalents 0.0907
_diffrn_reflns_av_sigmaI/netI 0.0701
_diffrn_reflns_limit_h_max 31
_diffrn_reflns_limit_h_min -32
_diffrn_reflns_limit_k_max 32
_diffrn_reflns_limit_k_min -32
_diffrn_reflns_limit_l_max 22
_diffrn_reflns_limit_l_min -24
_diffrn_reflns_number 57769
_diffrn_reflns_theta_full 28.28
_diffrn_reflns_theta_max 28.28
_diffrn_reflns_theta_min 1.41
_exptl_absorpt_coefficient_mu 0.725
_exptl_absorpt_correction_T_max 0.9510
_exptl_absorpt_correction_T_min 0.9310
_exptl_absorpt_correction_type multi-scan
_exptl_absorpt_process_details '(SADABS; Bruker, 2008)'
_exptl_crystal_colour green
_exptl_crystal_density_diffrn 1.499
_exptl_crystal_density_method 'not measured'
_exptl_crystal_description prismatic
_exptl_crystal_F_000 4864
_exptl_crystal_size_max 0.10
_exptl_crystal_size_mid 0.07
_exptl_crystal_size_min 0.07
_refine_diff_density_max 0.447
_refine_diff_density_min -0.529
_refine_ls_extinction_method none
_refine_ls_goodness_of_fit_ref 0.918
_refine_ls_hydrogen_treatment mixed
_refine_ls_matrix_type full
_refine_ls_number_parameters 393
_refine_ls_number_reflns 6515
_refine_ls_number_restraints 0
_refine_ls_restrained_S_all 0.918
_refine_ls_R_factor_all 0.0662
_refine_ls_R_factor_gt 0.0344
_refine_ls_shift/su_max 0.002
_refine_ls_shift/su_mean 0.000
_refine_ls_structure_factor_coef Fsqd
_refine_ls_weighting_details 'calc w=1/[\s^2^(Fo^2^)+(0.0291P)^2^+0.0000P] where P=(Fo^2^+2Fc^2^)/3'
_refine_ls_weighting_scheme calc
_refine_ls_wR_factor_gt 0.0662
_refine_ls_wR_factor_ref 0.0730
_reflns_number_gt 4331
_reflns_number_total 6515
_reflns_threshold_expression I>2sigma(I)
_cod_data_source_file fa3321.cif
_cod_data_source_block III
_cod_original_sg_symbol_H-M 'I 41/a'
_cod_database_code 2019283

loop_
_symmetry_equiv_pos_as_xyz
'x, y, z'
'-x+1/2, -y, z+1/2'
'-y+3/4, x+1/4, z+1/4'
'y+3/4, -x+3/4, z+3/4'
'x+1/2, y+1/2, z+1/2'
'-x+1, -y+1/2, z+1'
'-y+5/4, x+3/4, z+3/4'
'y+5/4, -x+5/4, z+5/4'
'-x, -y, -z'
'x-1/2, y, -z-1/2'
'y-3/4, -x-1/4, -z-1/4'
'-y-3/4, x-3/4, -z-3/4'
'-x+1/2, -y+1/2, -z+1/2'
'x, y+1/2, -z'
'y-1/4, -x+1/4, -z+1/4'
'-y-1/4, x-1/4, -z-1/4'

loop_
_atom_site_type_symbol
_atom_site_label
_atom_site_fract_x
_atom_site_fract_y
_atom_site_fract_z
_atom_site_U_iso_or_equiv
_atom_site_adp_type
_atom_site_calc_flag
_atom_site_refinement_flags
_atom_site_occupancy
_atom_site_symmetry_multiplicity
_atom_site_disorder_assembly
_atom_site_disorder_group
Ru Ru1 0.346331(8) 0.289188(8) 0.626094(14) 0.01196(6) Uani d . 1 1 . .
Cl Cl1 0.32636(3) 0.21549(3) 0.72187(4) 0.01485(16) Uani d P 0.9867(13) 1 A 1
H H0 0.3369(10) 0.3361(10) 0.5618(16) 0.018 Uiso d P 0.9867(13) 1 A 1
Cl Cl1B 0.3349(19) 0.366(2) 0.522(3) 0.015 Uiso d P 0.0133(13) 1 A 2
H H0B 0.3300 0.2450 0.6850 0.018 Uiso d P 0.0133(13) 1 A 2
C C1 0.31134(11) 0.19631(11) 0.51327(15) 0.0149(6) Uani d . 1 1 . .
C C3 0.37953(10) 0.26420(10) 0.46045(16) 0.0151(6) Uani d . 1 1 . .
C C4 0.40337(10) 0.27598(11) 0.53466(15) 0.0146(6) Uani d . 1 1 A .
H H4 0.4330 0.3049 0.5327 0.018 Uiso calc R 1 1 . .
C C5 0.41316(10) 0.23635(10) 0.59088(15) 0.0137(6) Uani d . 1 1 A .
H H5 0.4483 0.2434 0.6187 0.016 Uiso calc R 1 1 . .
C C6 0.39909(10) 0.17689(11) 0.58621(15) 0.0136(6) Uani d . 1 1 . .
C C7 0.35151(10) 0.15698(11) 0.55025(15) 0.0137(6) Uani d . 1 1 A .
C C8 0.40035(12) 0.29247(12) 0.39868(17) 0.0200(7) Uani d . 1 1 A .
C C9 0.38058(13) 0.28285(12) 0.32859(18) 0.0239(7) Uani d . 1 1 . .
C C10 0.33960(13) 0.24433(12) 0.31695(17) 0.0222(7) Uani d . 1 1 A .
C C11 0.31816(11) 0.21559(12) 0.37685(17) 0.0195(6) Uani d . 1 1 . .
C C12 0.43558(11) 0.13832(12) 0.61781(16) 0.0179(6) Uani d . 1 1 A .
C C13 0.42618(13) 0.08208(12) 0.61184(17) 0.0228(7) Uani d . 1 1 . .
C C14 0.37989(13) 0.06282(13) 0.57553(19) 0.0258(7) Uani d . 1 1 A .
C C15 0.34253(12) 0.10015(12) 0.54556(17) 0.0208(6) Uani d . 1 1 . .
C C16 0.28982(11) 0.37633(11) 0.73143(16) 0.0175(6) Uani d . 1 1 . .
C C17 0.32372(11) 0.35609(11) 0.79604(16) 0.0183(6) Uani d . 1 1 A .
C C18 0.37556(11) 0.33057(10) 0.78438(16) 0.0176(6) Uani d . 1 1 . .
C C19 0.40010(10) 0.32290(10) 0.71058(16) 0.0162(6) Uani d . 1 1 A .
H H19 0.4369 0.3038 0.7125 0.019 Uiso calc R 1 1 . .
C C20 0.39626(11) 0.36129(11) 0.65116(15) 0.0158(6) Uani d . 1 1 A .
H H20 0.4310 0.3627 0.6209 0.019 Uiso calc R 1 1 . .
C C21 0.36785(11) 0.41568(11) 0.65478(16) 0.0169(6) Uani d . 1 1 . .
C C22 0.31775(11) 0.42423(11) 0.69317(16) 0.0184(6) Uani d . 1 1 A .
C C23 0.40568(12) 0.31322(11) 0.84652(17) 0.0226(7) Uani d . 1 1 A .
H H23 0.4397 0.2941 0.8396 0.027 Uiso calc R 1 1 . .
C C24 0.38718(15) 0.32317(13) 0.91745(19) 0.0291(8) Uani d . 1 1 . .
C C25 0.33714(15) 0.34930(13) 0.92880(19) 0.0310(8) Uani d . 1 1 A .
C C26 0.30513(12) 0.36524(11) 0.86824(17) 0.0248(7) Uani d . 1 1 . .
H H26 0.2702 0.3825 0.8761 0.030 Uiso calc R 1 1 A .
C C27 0.39197(12) 0.46113(12) 0.61959(19) 0.0241(7) Uani d . 1 1 A .
C C28 0.36960(13) 0.51371(12) 0.6241(2) 0.0333(8) Uani d . 1 1 . .
H H28 0.3873 0.5440 0.6003 0.040 Uiso calc R 1 1 A .
C C29 0.32134(14) 0.52185(13) 0.6637(2) 0.0393(9) Uani d . 1 1 A .
H H29 0.3059 0.5580 0.6677 0.047 Uiso calc R 1 1 . .
C C30 0.29530(13) 0.47717(12) 0.6975(2) 0.0318(8) Uani d . 1 1 . .
H H30 0.2617 0.4829 0.7239 0.038 Uiso calc R 1 1 A .
N N1 0.28797(8) 0.23816(9) 0.56627(12) 0.0137(5) Uani d . 1 1 A .
H H1A 0.2704 0.2172 0.6026 0.016 Uiso calc R 1 1 . .
N N2 0.27720(8) 0.33030(9) 0.67816(12) 0.0137(5) Uani d . 1 1 A .
H H2A 0.2603 0.3030 0.7068 0.016 Uiso calc R 1 1 . .
C C2 0.33710(10) 0.22575(10) 0.44843(15) 0.0141(6) Uani d . 1 1 A .
C C31 0.24266(11) 0.26980(11) 0.52981(16) 0.0188(6) Uani d . 1 1 . .
H H31A 0.2192 0.2439 0.5012 0.023 Uiso calc R 1 1 A .
H H31B 0.2590 0.2967 0.4946 0.023 Uiso calc R 1 1 . .
C C32 0.20693(11) 0.30059(11) 0.58483(16) 0.0197(6) Uani d . 1 1 A .
H H32A 0.1936 0.2736 0.6222 0.024 Uiso calc R 1 1 . .
H H32B 0.1740 0.3149 0.5583 0.024 Uiso calc R 1 1 . .
C C33 0.23364(11) 0.34849(11) 0.62534(17) 0.0200(6) Uani d . 1 1 . .
H H33A 0.2503 0.3741 0.5887 0.024 Uiso calc R 1 1 A .
H H33B 0.2047 0.3692 0.6528 0.024 Uiso calc R 1 1 . .
H H1 0.2808(11) 0.1750(11) 0.4986(15) 0.019(8) Uiso d . 1 1 . .
H H8 0.4283(12) 0.3169(11) 0.4074(16) 0.023(8) Uiso d . 1 1 . .
H H9 0.3924(11) 0.2994(11) 0.2893(18) 0.023(8) Uiso d . 1 1 . .
H H10 0.3251(12) 0.2386(11) 0.2723(18) 0.029(9) Uiso d . 1 1 . .
H H11 0.2901(11) 0.1904(11) 0.3697(16) 0.020(8) Uiso d . 1 1 . .
H H12 0.4648(10) 0.1514(10) 0.6442(15) 0.012(7) Uiso d . 1 1 . .
H H13 0.4536(11) 0.0608(11) 0.6363(16) 0.022(8) Uiso d . 1 1 . .
H H14 0.3724(11) 0.0280(12) 0.5696(17) 0.026(9) Uiso d . 1 1 . .
H H15 0.3113(11) 0.0880(10) 0.5199(16) 0.018(8) Uiso d . 1 1 . .
H H16 0.2558(11) 0.3900(11) 0.7489(16) 0.022(8) Uiso d . 1 1 . .
H H25 0.3241(12) 0.3572(12) 0.9745(19) 0.031(9) Uiso d . 1 1 . .
H H27 0.4238(11) 0.4555(10) 0.5946(15) 0.014(7) Uiso d . 1 1 . .
H H24 0.4064(11) 0.3124(11) 0.9554(18) 0.023(9) Uiso d . 1 1 . .

loop_
_atom_site_aniso_label
_atom_site_aniso_U_11
_atom_site_aniso_U_22
_atom_site_aniso_U_33
_atom_site_aniso_U_12
_atom_site_aniso_U_13
_atom_site_aniso_U_23
Ru1 0.01028(11) 0.01440(12) 0.01121(10) -0.00117(9) 0.00053(9) 0.00090(9)
Cl1 0.0147(3) 0.0178(4) 0.0121(4) 0.0001(3) 0.0010(3) 0.0020(3)
C1 0.0122(14) 0.0179(15) 0.0146(15) -0.0040(11) -0.0006(11) -0.0007(11)
C3 0.0156(14) 0.0147(14) 0.0149(16) 0.0017(11) 0.0029(11) 0.0016(11)
C4 0.0113(13) 0.0206(15) 0.0121(15) -0.0064(11) 0.0040(11) -0.0010(11)
C5 0.0076(13) 0.0212(15) 0.0122(15) -0.0014(11) 0.0012(10) -0.0002(11)
C6 0.0144(14) 0.0189(14) 0.0076(14) 0.0024(11) 0.0035(11) -0.0007(11)
C7 0.0137(13) 0.0170(14) 0.0103(14) -0.0013(11) 0.0034(11) 0.0020(11)
C8 0.0242(16) 0.0178(15) 0.0180(17) -0.0026(13) 0.0051(12) 0.0014(12)
C9 0.0338(18) 0.0233(17) 0.0147(17) 0.0045(14) 0.0055(14) 0.0086(13)
C10 0.0281(17) 0.0276(17) 0.0107(16) 0.0062(13) -0.0039(13) -0.0021(13)
C11 0.0158(14) 0.0243(15) 0.0182(16) 0.0009(12) -0.0023(13) -0.0026(13)
C12 0.0156(14) 0.0277(16) 0.0103(15) 0.0008(12) 0.0016(12) 0.0013(12)
C13 0.0255(17) 0.0230(16) 0.0200(19) 0.0087(13) 0.0013(13) 0.0063(12)
C14 0.0340(19) 0.0135(16) 0.030(2) -0.0026(14) 0.0058(14) 0.0033(13)
C15 0.0184(15) 0.0219(16) 0.0221(18) -0.0048(12) 0.0013(13) 0.0021(13)
C16 0.0153(15) 0.0171(15) 0.0199(17) 0.0017(11) 0.0060(12) -0.0034(12)
C17 0.0245(16) 0.0158(14) 0.0147(16) -0.0095(12) 0.0003(12) -0.0017(11)
C18 0.0239(15) 0.0121(14) 0.0167(16) -0.0064(11) -0.0029(12) 0.0007(11)
C19 0.0108(13) 0.0188(15) 0.0189(16) -0.0029(11) -0.0030(11) -0.0014(12)
C20 0.0121(14) 0.0173(14) 0.0178(16) -0.0060(11) 0.0002(11) -0.0014(11)
C21 0.0182(15) 0.0171(14) 0.0153(15) -0.0021(11) -0.0009(11) 0.0010(11)
C22 0.0193(15) 0.0194(15) 0.0166(16) -0.0018(12) 0.0014(12) -0.0002(12)
C23 0.0312(17) 0.0179(15) 0.0188(17) -0.0062(13) -0.0067(13) -0.0006(12)
C24 0.043(2) 0.0253(18) 0.0189(19) -0.0155(16) -0.0099(16) 0.0041(14)
C25 0.051(2) 0.0286(18) 0.0137(18) -0.0190(16) 0.0046(16) -0.0041(14)
C26 0.0313(17) 0.0237(16) 0.0195(18) -0.0124(13) 0.0081(14) -0.0050(13)
C27 0.0234(16) 0.0246(16) 0.0244(18) -0.0004(13) 0.0037(14) 0.0021(14)
C28 0.0391(19) 0.0206(16) 0.040(2) -0.0061(14) 0.0022(17) 0.0124(16)
C29 0.044(2) 0.0170(17) 0.057(3) 0.0071(15) 0.0073(19) 0.0093(16)
C30 0.0262(17) 0.0242(17) 0.045(2) 0.0067(14) 0.0078(15) 0.0000(15)
N1 0.0098(11) 0.0188(12) 0.0126(13) 0.0001(9) -0.0001(9) 0.0029(9)
N2 0.0146(12) 0.0134(11) 0.0132(13) 0.0017(9) 0.0021(9) 0.0018(9)
C2 0.0133(13) 0.0155(14) 0.0137(15) 0.0038(11) 0.0010(11) 0.0004(11)
C31 0.0146(14) 0.0243(15) 0.0174(16) 0.0024(12) -0.0037(12) 0.0033(12)
C32 0.0125(14) 0.0297(16) 0.0170(16) 0.0028(12) 0.0000(12) 0.0022(13)
C33 0.0164(14) 0.0242(15) 0.0195(16) 0.0067(11) 0.0024(13) 0.0062(13)

loop_
_atom_type_symbol
_atom_type_description
_atom_type_scat_dispersion_real
_atom_type_scat_dispersion_imag
_atom_type_scat_source
C C 0.0033 0.0016 'International Tables Vol C Tables 4.2.6.8 and 6.1.1.4'
H H 0.0000 0.0000 'International Tables Vol C Tables 4.2.6.8 and 6.1.1.4'
N N 0.0061 0.0033 'International Tables Vol C Tables 4.2.6.8 and 6.1.1.4'
Cl Cl 0.1484 0.1585 'International Tables Vol C Tables 4.2.6.8 and 6.1.1.4'
Ru Ru -1.2594 0.8363 'International Tables Vol C Tables 4.2.6.8 and 6.1.1.4'

loop_
_geom_angle_atom_site_label_1
_geom_angle_atom_site_label_2
_geom_angle_atom_site_label_3
_geom_angle
C5 Ru1 N2 168.83(9)
C5 Ru1 N1 90.17(9)
N2 Ru1 N1 88.63(8)
C5 Ru1 C19 88.95(10)
N2 Ru1 C19 89.05(9)
N1 Ru1 C19 163.48(9)
C5 Ru1 C20 96.95(10)
N2 Ru1 C20 88.26(9)
N1 Ru1 C20 157.79(9)
C19 Ru1 C20 38.35(10)
C5 Ru1 C4 38.18(9)
N2 Ru1 C4 152.71(9)
N1 Ru1 C4 87.09(9)
C19 Ru1 C4 102.21(10)
C20 Ru1 C4 85.66(10)
C5 Ru1 Cl1 85.89(7)
N2 Ru1 Cl1 82.98(6)
N1 Ru1 Cl1 79.45(6)
C19 Ru1 Cl1 84.03(7)
C20 Ru1 Cl1 121.92(8)
C4 Ru1 Cl1 122.52(7)
C5 Ru1 Cl1B 106.5(10)
N2 Ru1 Cl1B 84.6(10)
N1 Ru1 Cl1B 88.8(10)
C19 Ru1 Cl1B 107.3(10)
C20 Ru1 Cl1B 69.1(10)
C4 Ru1 Cl1B 68.4(10)
Cl1 Ru1 Cl1B 163.0(10)
C5 Ru1 H0 107.7(9)
N2 Ru1 H0 83.3(9)
N1 Ru1 H0 87.1(9)
C19 Ru1 H0 108.9(9)
C20 Ru1 H0 70.7(9)
C4 Ru1 H0 69.6(9)
Cl1 Ru1 H0 161.0(9)
Cl1B Ru1 H0 2.1(14)
C5 Ru1 H0B 89.19(7)
N2 Ru1 H0B 79.70(6)
N1 Ru1 H0B 77.67(6)
C19 Ru1 H0B 85.82(7)
C20 Ru1 H0B 123.26(7)
C4 Ru1 H0B 125.39(7)
Cl1 Ru1 H0B 3.738(14)
Cl1B Ru1 H0B 159.4(10)
H0 Ru1 H0B 157.3(9)
Ru1 Cl1 H0B 5.95(2)
Ru1 Cl1B H0 3(2)
N1 C1 C2 109.5(2)
N1 C1 C7 112.4(2)
C2 C1 C7 112.0(2)
N1 C1 H1 104.7(16)
C2 C1 H1 111.3(17)
C7 C1 H1 106.6(16)
C2 C3 C8 117.5(3)
C2 C3 C4 123.4(2)
C8 C3 C4 119.1(2)
C5 C4 C3 125.7(2)
C5 C4 Ru1 70.09(15)
C3 C4 Ru1 117.92(17)
C5 C4 H4 112.2
C3 C4 H4 112.2
Ru1 C4 H4 112.2
C4 C5 C6 125.3(2)
C4 C5 Ru1 71.73(14)
C6 C5 Ru1 114.85(17)
C4 C5 H5 112.8
C6 C5 H5 112.8
Ru1 C5 H5 112.8
C12 C6 C7 118.3(2)
C12 C6 C5 118.5(2)
C7 C6 C5 123.1(2)
C15 C7 C6 119.5(2)
C15 C7 C1 119.5(2)
C6 C7 C1 120.9(2)
C9 C8 C3 121.8(3)
C9 C8 H8 121.8(19)
C3 C8 H8 116.3(19)
C8 C9 C10 120.4(3)
C8 C9 H9 124(2)
C10 C9 H9 115(2)
C9 C10 C11 119.2(3)
C9 C10 H10 122(2)
C11 C10 H10 119(2)
C10 C11 C2 120.9(3)
C10 C11 H11 119.8(19)
C2 C11 H11 119.2(19)
C13 C12 C6 121.2(3)
C13 C12 H12 120.7(16)
C6 C12 H12 118.0(16)
C14 C13 C12 120.2(3)
C14 C13 H13 127.4(17)
C12 C13 H13 112.4(17)
C13 C14 C15 119.7(3)
C13 C14 H14 123.8(19)
C15 C14 H14 116.5(19)
C14 C15 C7 121.1(3)
C14 C15 H15 121.0(16)
C7 C15 H15 117.8(16)
N2 C16 C22 111.4(2)
N2 C16 C17 111.5(2)
C22 C16 C17 111.2(2)
N2 C16 H16 107.3(17)
C22 C16 H16 105.9(16)
C17 C16 H16 109.2(18)
C26 C17 C18 119.6(3)
C26 C17 C16 119.8(3)
C18 C17 C16 120.5(3)
C23 C18 C17 118.1(3)
C23 C18 C19 118.7(3)
C17 C18 C19 123.2(3)
C20 C19 C18 125.2(2)
C20 C19 Ru1 70.91(15)
C18 C19 Ru1 116.46(17)
C20 C19 H19 112.6
C18 C19 H19 112.6
Ru1 C19 H19 112.6
C19 C20 C21 125.0(3)
C19 C20 Ru1 70.74(15)
C21 C20 Ru1 117.62(18)
C19 C20 H20 112.4
C21 C20 H20 112.4
Ru1 C20 H20 112.4
C27 C21 C22 117.9(3)
C27 C21 C20 118.9(2)
C22 C21 C20 123.2(2)
C30 C22 C21 119.8(3)
C30 C22 C16 120.4(3)
C21 C22 C16 119.8(2)
C24 C23 C18 121.6(3)
C24 C23 H23 119.2
C18 C23 H23 119.2
C25 C24 C23 120.1(3)
C25 C24 H24 119(2)
C23 C24 H24 121(2)
C24 C25 C26 119.7(3)
C24 C25 H25 122(2)
C26 C25 H25 118(2)
C25 C26 C17 120.8(3)
C25 C26 H26 119.6
C17 C26 H26 119.6
C28 C27 C21 122.1(3)
C28 C27 H27 120.2(17)
C21 C27 H27 117.7(16)
C29 C28 C27 119.4(3)
C29 C28 H28 120.3
C27 C28 H28 120.3
C28 C29 C30 119.9(3)
C28 C29 H29 120.1
C30 C29 H29 120.1
C29 C30 C22 120.8(3)
C29 C30 H30 119.6
C22 C30 H30 119.6
C31 N1 C1 109.8(2)
C31 N1 Ru1 114.08(16)
C1 N1 Ru1 117.21(15)
C31 N1 H1A 104.8
C1 N1 H1A 104.8
Ru1 N1 H1A 104.8
C33 N2 C16 109.7(2)
C33 N2 Ru1 113.77(17)
C16 N2 Ru1 117.58(16)
C33 N2 H2A 104.8
C16 N2 H2A 104.8
Ru1 N2 H2A 104.8
C11 C2 C3 120.1(3)
C11 C2 C1 120.3(2)
C3 C2 C1 119.7(2)
N1 C31 C32 112.4(2)
N1 C31 H31A 109.1
C32 C31 H31A 109.1
N1 C31 H31B 109.1
C32 C31 H31B 109.1
H31A C31 H31B 107.9
C31 C32 C33 116.8(2)
C31 C32 H32A 108.1
C33 C32 H32A 108.1
C31 C32 H32B 108.1
C33 C32 H32B 108.1
H32A C32 H32B 107.3
N2 C33 C32 112.7(2)
N2 C33 H33A 109.0
C32 C33 H33A 109.0
N2 C33 H33B 109.0
C32 C33 H33B 109.0
H33A C33 H33B 107.8

loop_
_geom_bond_atom_site_label_1
_geom_bond_atom_site_label_2
_geom_bond_distance
Ru1 C5 2.150(2)
Ru1 N2 2.155(2)
Ru1 N1 2.159(2)
Ru1 C19 2.160(3)
Ru1 C20 2.162(2)
Ru1 C4 2.172(3)
Ru1 Cl1 2.5255(7)
Ru1 Cl1B 2.66(5)
Ru1 H0 1.64(3)
Ru1 H0B 1.5558(2)
Cl1 H0B 0.9782(6)
Cl1B H0 1.02(5)
C1 N1 1.500(3)
C1 C2 1.503(4)
C1 C7 1.511(4)
C1 H1 0.94(3)
C3 C2 1.398(3)
C3 C8 1.400(4)
C3 C4 1.485(4)
C4 C5 1.414(4)
C4 H4 1.0000
C5 C6 1.476(3)
C5 H5 1.0000
C6 C12 1.402(4)
C6 C7 1.403(3)
C7 C15 1.390(4)
C8 C9 1.372(4)
C8 H8 0.91(3)
C9 C10 1.372(4)
C9 H9 0.86(3)
C10 C11 1.384(4)
C10 H10 0.89(3)
C11 C2 1.392(4)
C11 H11 0.92(3)
C12 C13 1.379(4)
C12 H12 0.91(3)
C13 C14 1.375(4)
C13 H13 0.95(3)
C14 C15 1.384(4)
C14 H14 0.87(3)
C15 H15 0.93(3)
C16 N2 1.500(3)
C16 C22 1.505(4)
C16 C17 1.505(4)
C16 H16 0.94(3)
C17 C26 1.396(4)
C17 C18 1.409(4)
C18 C23 1.400(4)
C18 C19 1.469(4)
C19 C20 1.420(4)
C19 H19 1.0000
C20 C21 1.481(4)
C20 H20 1.0000
C21 C27 1.394(4)
C21 C22 1.408(4)
C22 C30 1.389(4)
C23 C24 1.377(4)
C23 H23 0.9500
C24 C25 1.377(5)
C24 H24 0.87(3)
C25 C26 1.392(5)
C25 H25 0.90(3)
C26 H26 0.9500
C27 C28 1.380(4)
C27 H27 0.90(3)
C28 C29 1.379(4)
C28 H28 0.9500
C29 C30 1.388(4)
C29 H29 0.9500
C30 H30 0.9500
N1 C31 1.486(3)
N1 H1A 0.9300
N2 C33 1.485(3)
N2 H2A 0.9300
C31 C32 1.510(4)
C31 H31A 0.9900
C31 H31B 0.9900
C32 C33 1.511(4)
C32 H32A 0.9900
C32 H32B 0.9900
C33 H33A 0.9900
C33 H33B 0.9900

loop_
_geom_torsion_atom_site_label_1
_geom_torsion_atom_site_label_2
_geom_torsion_atom_site_label_3
_geom_torsion_atom_site_label_4
_geom_torsion
C2 C3 C4 C5 37.9(4)
C8 C3 C4 C5 -141.7(3)
C2 C3 C4 Ru1 -46.7(3)
C8 C3 C4 Ru1 133.7(2)
N2 Ru1 C4 C5 -175.31(17)
N1 Ru1 C4 C5 -93.99(15)
C19 Ru1 C4 C5 72.22(16)
C20 Ru1 C4 C5 107.02(16)
Cl1 Ru1 C4 C5 -18.45(17)
Cl1B Ru1 C4 C5 176.2(11)
C5 Ru1 C4 C3 120.6(3)
N2 Ru1 C4 C3 -54.7(3)
N1 Ru1 C4 C3 26.65(19)
C19 Ru1 C4 C3 -167.13(19)
C20 Ru1 C4 C3 -132.3(2)
Cl1 Ru1 C4 C3 102.19(19)
Cl1B Ru1 C4 C3 -63.2(11)
C3 C4 C5 C6 -2.7(4)
Ru1 C4 C5 C6 108.0(2)
C3 C4 C5 Ru1 -110.7(2)
N2 Ru1 C5 C4 168.8(4)
N1 Ru1 C5 C4 85.07(15)
C19 Ru1 C5 C4 -111.43(16)
C20 Ru1 C5 C4 -73.84(16)
Cl1 Ru1 C5 C4 164.48(15)
Cl1B Ru1 C5 C4 -3.7(11)
N2 Ru1 C5 C6 47.7(6)
N1 Ru1 C5 C6 -36.1(2)
C19 Ru1 C5 C6 127.4(2)
C20 Ru1 C5 C6 165.02(19)
C4 Ru1 C5 C6 -121.1(3)
Cl1 Ru1 C5 C6 43.34(19)
Cl1B Ru1 C5 C6 -124.8(11)
C4 C5 C6 C12 142.6(3)
Ru1 C5 C6 C12 -132.9(2)
C4 C5 C6 C7 -36.0(4)
Ru1 C5 C6 C7 48.5(3)
C12 C6 C7 C15 -1.4(4)
C5 C6 C7 C15 177.2(3)
C12 C6 C7 C1 -178.3(2)
C5 C6 C7 C1 0.3(4)
N1 C1 C7 C15 124.5(3)
C2 C1 C7 C15 -111.7(3)
N1 C1 C7 C6 -58.5(3)
C2 C1 C7 C6 65.3(3)
C2 C3 C8 C9 -0.5(4)
C4 C3 C8 C9 179.1(3)
C3 C8 C9 C10 -0.6(5)
C8 C9 C10 C11 0.5(4)
C9 C10 C11 C2 0.8(4)
C7 C6 C12 C13 2.1(4)
C5 C6 C12 C13 -176.6(3)
C6 C12 C13 C14 -1.1(4)
C12 C13 C14 C15 -0.6(5)
C13 C14 C15 C7 1.3(5)
C6 C7 C15 C14 -0.3(4)
C1 C7 C15 C14 176.7(3)
N2 C16 C17 C26 -125.4(3)
C22 C16 C17 C26 109.6(3)
N2 C16 C17 C18 58.0(3)
C22 C16 C17 C18 -67.0(3)
C26 C17 C18 C23 2.5(4)
C16 C17 C18 C23 179.1(2)
C26 C17 C18 C19 -175.6(2)
C16 C17 C18 C19 1.1(4)
C23 C18 C19 C20 -141.0(3)
C17 C18 C19 C20 37.1(4)
C23 C18 C19 Ru1 134.5(2)
C17 C18 C19 Ru1 -47.4(3)
C5 Ru1 C19 C20 102.59(16)
N2 Ru1 C19 C20 -88.40(16)
N1 Ru1 C19 C20 -170.3(3)
C4 Ru1 C19 C20 66.53(17)
Cl1 Ru1 C19 C20 -171.44(15)
Cl1B Ru1 C19 C20 -4.3(11)
C5 Ru1 C19 C18 -136.8(2)
N2 Ru1 C19 C18 32.2(2)
N1 Ru1 C19 C18 -49.7(4)
C20 Ru1 C19 C18 120.6(3)
C4 Ru1 C19 C18 -172.87(19)
Cl1 Ru1 C19 C18 -50.84(19)
Cl1B Ru1 C19 C18 116.3(11)
C18 C19 C20 C21 1.3(4)
Ru1 C19 C20 C21 110.8(3)
C18 C19 C20 Ru1 -109.4(3)
C5 Ru1 C20 C19 -79.42(17)
N2 Ru1 C20 C19 90.67(16)
N1 Ru1 C20 C19 172.7(2)
C4 Ru1 C20 C19 -115.96(17)
Cl1 Ru1 C20 C19 10.05(18)
Cl1B Ru1 C20 C19 175.6(11)
C5 Ru1 C20 C21 160.3(2)
N2 Ru1 C20 C21 -29.6(2)
N1 Ru1 C20 C21 52.5(4)
C19 Ru1 C20 C21 -120.2(3)
C4 Ru1 C20 C21 123.8(2)
Cl1 Ru1 C20 C21 -110.2(2)
Cl1B Ru1 C20 C21 55.3(11)
C19 C20 C21 C27 140.4(3)
Ru1 C20 C21 C27 -134.6(2)
C19 C20 C21 C22 -38.6(4)
Ru1 C20 C21 C22 46.4(3)
C27 C21 C22 C30 -2.6(4)
C20 C21 C22 C30 176.4(3)
C27 C21 C22 C16 179.4(3)
C20 C21 C22 C16 -1.6(4)
N2 C16 C22 C30 124.3(3)
C17 C16 C22 C30 -110.6(3)
N2 C16 C22 C21 -57.7(3)
C17 C16 C22 C21 67.3(3)
C17 C18 C23 C24 -3.5(4)
C19 C18 C23 C24 174.7(3)
C18 C23 C24 C25 2.0(4)
C23 C24 C25 C26 0.5(4)
C24 C25 C26 C17 -1.4(4)
C18 C17 C26 C25 -0.2(4)
C16 C17 C26 C25 -176.8(2)
C22 C21 C27 C28 2.9(5)
C20 C21 C27 C28 -176.2(3)
C21 C27 C28 C29 -1.1(5)
C27 C28 C29 C30 -0.9(5)
C28 C29 C30 C22 1.1(5)
C21 C22 C30 C29 0.7(5)
C16 C22 C30 C29 178.7(3)
C2 C1 N1 C31 63.4(3)
C7 C1 N1 C31 -171.3(2)
C2 C1 N1 Ru1 -68.9(2)
C7 C1 N1 Ru1 56.4(2)
C5 Ru1 N1 C31 -142.36(18)
N2 Ru1 N1 C31 48.74(18)
C19 Ru1 N1 C31 130.7(3)
C20 Ru1 N1 C31 -33.3(3)
C4 Ru1 N1 C31 -104.29(18)
Cl1 Ru1 N1 C31 131.86(17)
Cl1B Ru1 N1 C31 -35.9(10)
C5 Ru1 N1 C1 -12.01(19)
N2 Ru1 N1 C1 179.10(18)
C19 Ru1 N1 C1 -98.9(4)
C20 Ru1 N1 C1 97.1(3)
C4 Ru1 N1 C1 26.06(18)
Cl1 Ru1 N1 C1 -97.79(17)
Cl1B Ru1 N1 C1 94.5(10)
C22 C16 N2 C33 -68.1(3)
C17 C16 N2 C33 167.1(2)
C22 C16 N2 Ru1 64.0(3)
C17 C16 N2 Ru1 -60.9(3)
C5 Ru1 N2 C33 -132.6(4)
N1 Ru1 N2 C33 -48.67(17)
C19 Ru1 N2 C33 147.69(17)
C20 Ru1 N2 C33 109.34(18)
C4 Ru1 N2 C33 32.3(3)
Cl1 Ru1 N2 C33 -128.21(16)
Cl1B Ru1 N2 C33 40.2(10)
C5 Ru1 N2 C16 97.3(5)
N1 Ru1 N2 C16 -178.83(19)
C19 Ru1 N2 C16 17.52(19)
C20 Ru1 N2 C16 -20.83(19)
C4 Ru1 N2 C16 -97.9(3)
Cl1 Ru1 N2 C16 101.63(18)
Cl1B Ru1 N2 C16 -90.0(10)
C10 C11 C2 C3 -2.0(4)
C10 C11 C2 C1 176.8(2)
C8 C3 C2 C11 1.8(4)
C4 C3 C2 C11 -177.8(2)
C8 C3 C2 C1 -177.0(2)
C4 C3 C2 C1 3.4(4)
N1 C1 C2 C11 -120.9(3)
C7 C1 C2 C11 113.6(3)
N1 C1 C2 C3 57.9(3)
C7 C1 C2 C3 -67.6(3)
C1 N1 C31 C32 163.8(2)
Ru1 N1 C31 C32 -62.3(2)
N1 C31 C32 C33 68.2(3)
C16 N2 C33 C32 -163.4(2)
Ru1 N2 C33 C32 62.6(3)
C31 C32 C33 N2 -68.6(3)
